data_7051294
loop_
_publ_author_name
'Kumagai, Hitoshi'
'Hosokoshi, Yuko'
'Markosyan, Ashot S.'
'Inoue, Katsuya'

_publ_contact_author
;
    ENTER NAME
 ENTER ADDRESS
;
_publ_section_title
;
 Synthesis and magnetic properties of a new complex made up of
 Mn(hfac)2 and a radical with a triplet ground state
;
_journal_issue 7
_journal_name_full 'New Journal of Chemistry'
_journal_page_first 537
_journal_paper_doi 10.1039/b001840f
_journal_volume 24
_journal_year 2000
_chemical_formula_moiety 'C18 H27 N2 O3 '
_chemical_formula_sum 'C18 H27 N2 O3'
_chemical_formula_weight 319.42
_space_group_IT_number 19
_symmetry_cell_setting orthorhombic
_symmetry_Int_Tables_number 19
_symmetry_space_group_name_Hall 'P 2ac 2ab'
_symmetry_space_group_name_H-M 'P 21 21 21'
_audit_creation_date 'Mon Jan 24 14:12:03 2000'
_audit_creation_method 'from TEXRAY.INF file'
_cell_angle_alpha 90
_cell_angle_beta 90
_cell_angle_gamma 90
_cell_formula_units_Z 4
_cell_length_a 11.494(3)
_cell_length_b 25.328(3)
_cell_length_c 6.1281(5)
_cell_measurement_reflns_used 0
_cell_measurement_temperature 288.2
_cell_measurement_theta_max 0.0
_cell_measurement_theta_min 0.0
_cell_volume 1784.0(5)
_computing_cell_refinement 'MSC/AFC Diffractometer Control'
_computing_data_collection 'MSC/AFC Diffractometer Control'
_computing_data_reduction teXsan
_computing_publication_material teXsan
_computing_structure_refinement teXsan
_computing_structure_solution SHELXS86
_diffrn_ambient_temperature 288.2
_diffrn_measurement_device 'Rigaku RAXISII'
_diffrn_orient_matrix_UB_11 0.00000
_diffrn_orient_matrix_UB_12 0.00000
_diffrn_orient_matrix_UB_13 0.00000
_diffrn_orient_matrix_UB_21 0.00000
_diffrn_orient_matrix_UB_22 0.00000
_diffrn_orient_matrix_UB_23 0.00000
_diffrn_orient_matrix_UB_31 0.00000
_diffrn_orient_matrix_UB_32 0.00000
_diffrn_orient_matrix_UB_33 0.00000
_diffrn_radiation_detector 'Imaging Plate'
_diffrn_radiation_monochromator graphite
_diffrn_radiation_source 'Rigaku rotating anode'
_diffrn_radiation_type 'Mo K\a'
_diffrn_radiation_wavelength 0.7107
_diffrn_reflns_av_R_equivalents 0.00
_diffrn_reflns_av_sigmaI/netI 0.125
_diffrn_reflns_limit_h_max 13
_diffrn_reflns_limit_h_min 0
_diffrn_reflns_limit_k_max 30
_diffrn_reflns_limit_k_min 0
_diffrn_reflns_limit_l_max 7
_diffrn_reflns_limit_l_min 0
_diffrn_reflns_number 1853
_diffrn_reflns_reduction_process 'Lp corrections applied'
_diffrn_reflns_theta_max 0.00
_diffrn_reflns_theta_min 0.00
_diffrn_standards_decay_% 0.00
_diffrn_standards_interval_count 0
_diffrn_standards_number 0
_exptl_absorpt_coefficient_mu 0.081
_exptl_absorpt_correction_type none
_exptl_crystal_colour green
_exptl_crystal_density_diffrn 1.189
_exptl_crystal_density_meas ?
_exptl_crystal_description plate
_exptl_crystal_F_000 692.00
_exptl_crystal_size_max 0.200
_exptl_crystal_size_mid 0.100
_exptl_crystal_size_min 0.050
_refine_diff_density_max 0.30
_refine_diff_density_min -0.41
_refine_ls_extinction_method none
_refine_ls_goodness_of_fit_all 2.047
_refine_ls_goodness_of_fit_obs 1.986
_refine_ls_hydrogen_treatment noref
_refine_ls_matrix_type full
_refine_ls_number_constraints 0
_refine_ls_number_parameters 208
_refine_ls_number_reflns 1389
_refine_ls_number_restraints 0
_refine_ls_R_factor_all 0.0764
_refine_ls_R_factor_obs 0.0669
_refine_ls_shift/esd_max 0.2130
_refine_ls_shift/esd_mean 0.0240
_refine_ls_structure_factor_coef F
_refine_ls_weighting_details 'w = 1/[\s^2^(Fo) + 0.00002|Fo|^2^]'
_refine_ls_weighting_scheme calc
_refine_ls_wR_factor_all 0.0855
_refine_ls_wR_factor_obs 0.0830
_reflns_number_observed 1389
_reflns_number_total 1853
_reflns_observed_criterion >2.0sigma(I)
_cod_data_source_file b001840f.txt
_cod_data_source_block nnopt
_cod_depositor_comments
;
The following automatic conversions were performed:

'_refine_ls_weighting_scheme' value 'w = 1/[\s^2^(Fo) +
0.00002|Fo|^2^]' was changed to 'calc'. New tag
'_refine_ls_weighting_details' was created. The value of the new tag
was set to 'w = 1/[\s^2^(Fo) + 0.00002|Fo|^2^]'.

Automatic conversion script
Id: cif_fix_values 3143 2015-03-26 13:38:13Z robertas 
;
_cod_original_cell_volume 1784.0(4)
_cod_original_sg_symbol_H-M 'P 21 21 21 '
_cod_original_formula_sum 'C18 H27 N2 O3 '
_cod_database_code 7051294

loop_
_symmetry_equiv_pos_as_xyz
'   +x,   +y,   +z'
'1/2-x,   -y,1/2+z'
'1/2+x,1/2-y,   -z'
'   -x,1/2+y,1/2-z'

loop_
_atom_site_aniso_label
_atom_site_aniso_U_11
_atom_site_aniso_U_22
_atom_site_aniso_U_33
_atom_site_aniso_U_12
_atom_site_aniso_U_13
_atom_site_aniso_U_23
O(1) 0.014(1) 0.027(1) 0.023(1) -0.008(1) -0.002(1) 0.006(1)
O(2) 0.014(1) 0.035(2) 0.035(2) 0.003(1) -0.003(1) 0.015(2)
O(3) 0.018(1) 0.027(2) 0.026(2) 0.000(1) -0.005(1) 0.009(1)
N(1) 0.012(1) 0.019(2) 0.022(2) -0.003(1) 0.001(1) 0.006(1)
N(2) 0.014(1) 0.020(2) 0.021(2) -0.003(1) 0.002(1) 0.002(1)
C(1) 0.019(2) 0.032(2) 0.037(3) -0.006(2) 0.001(2) -0.002(2)
C(2) 0.018(2) 0.024(2) 0.034(2) -0.002(2) -0.002(2) -0.001(2)
C(3) 0.016(2) 0.022(2) 0.029(2) -0.003(2) 0.003(2) -0.003(2)
C(4) 0.032(3) 0.049(3) 0.030(2) -0.008(3) 0.012(2) -0.009(2)
C(5) 0.015(2) 0.027(2) 0.026(2) -0.004(2) -0.002(1) 0.002(2)
C(6) 0.017(2) 0.017(2) 0.024(2) -0.002(2) 0.004(1) 0.003(2)
C(7) 0.018(2) 0.021(2) 0.021(2) -0.001(2) -0.001(2) 0.003(2)
C(8) 0.017(2) 0.019(2) 0.019(2) 0.000(2) -0.001(1) 0.000(2)
C(9) 0.016(2) 0.014(2) 0.019(2) -0.002(2) 0.001(1) 0.001(2)
C(10) 0.016(2) 0.025(2) 0.020(2) -0.001(2) -0.003(2) 0.005(2)
C(11) 0.020(2) 0.021(2) 0.023(2) -0.003(2) -0.001(2) 0.006(2)
C(12) 0.014(1) 0.018(2) 0.018(2) 0.000(2) 0.001(2) 0.001(1)
C(13) 0.011(2) 0.019(2) 0.023(2) -0.003(1) 0.003(2) 0.005(2)
C(14) 0.020(2) 0.031(2) 0.024(2) -0.005(2) 0.003(2) 0.005(2)
C(15) 0.030(2) 0.017(2) 0.033(2) -0.003(2) 0.001(2) -0.002(2)
C(16) 0.009(2) 0.023(2) 0.025(2) -0.003(1) 0.003(1) -0.001(1)
C(17) 0.018(2) 0.027(2) 0.029(2) 0.003(2) 0.006(2) -0.006(2)
C(18) 0.018(2) 0.033(2) 0.027(2) -0.008(2) -0.006(2) 0.001(2)

loop_
_atom_site_label
_atom_site_fract_x
_atom_site_fract_y
_atom_site_fract_z
_atom_site_U_iso_or_equiv
_atom_site_thermal_displace_type
_atom_site_calc_flag
_atom_site_calc_attached_atom
_atom_site_occupancy
_atom_site_refinement_flags
O1 0.7228(2) 0.0537(1) 0.1395(4) 0.0213(7) Uani d . 1.00 .
O2 1.0100(2) 0.2276(1) -0.4167(5) 0.0283(8) Uani d . 1.00 .
O3 1.2560(2) 0.1340(1) 0.0469(5) 0.0239(8) Uani d . 1.00 .
N1 1.1014(3) 0.2101(1) -0.3183(6) 0.0178(8) Uani d . 1.00 .
N2 1.2181(3) 0.1660(1) -0.0962(5) 0.0184(8) Uani d . 1.00 .
C1 0.3413(4) -0.0358(2) 0.0881(8) 0.030(1) Uani d . 1.00 .
C2 0.4181(3) 0.0099(2) 0.0056(8) 0.025(1) Uani d . 1.00 .
C3 0.5302(4) 0.0162(2) 0.1410(7) 0.0223(10) Uani d . 1.00 .
C4 0.5053(4) 0.0407(2) 0.3662(8) 0.037(1) Uani d . 1.00 .
C5 0.6170(3) 0.0493(2) 0.0119(7) 0.023(1) Uani d . 1.00 .
C6 0.8122(3) 0.0831(2) 0.0551(7) 0.0192(9) Uani d . 1.00 .
C7 0.8112(3) 0.1059(2) -0.1509(6) 0.0197(9) Uani d . 1.00 .
C8 0.9070(3) 0.1350(2) -0.2187(6) 0.0182(10) Uani d . 1.00 .
C9 1.0049(3) 0.1416(1) -0.0838(6) 0.0164(9) Uani d . 1.00 .
C10 1.0046(3) 0.1181(2) 0.1218(6) 0.0202(10) Uani d . 1.00 .
C11 0.9090(3) 0.0889(2) 0.1894(7) 0.021(1) Uani d . 1.00 .
C12 1.1056(3) 0.1719(1) -0.1623(6) 0.0166(8) Uani d . 1.00 .
C13 1.2166(3) 0.2375(1) -0.3486(6) 0.0178(9) Uani d . 1.00 .
C14 1.2336(4) 0.2473(2) -0.5905(7) 0.025(1) Uani d . 1.00 .
C15 1.2082(4) 0.2901(2) -0.2240(7) 0.026(1) Uani d . 1.00 .
C16 1.3012(3) 0.1966(2) -0.2425(7) 0.0190(10) Uani d . 1.00 .
C17 1.3503(4) 0.1564(2) -0.4067(7) 0.025(1) Uani d . 1.00 .
C18 1.3991(4) 0.2205(2) -0.1040(7) 0.026(1) Uani d . 1.00 .
H1 0.3201 -0.0294 0.2354 0.0358 Uiso calc . 1.00 .
H2 0.2732 -0.0380 0.0007 0.0358 Uiso calc . 1.00 .
H3 0.3834 -0.0680 0.0785 0.0358 Uiso calc . 1.00 .
H4 0.4389 0.0030 -0.1419 0.0300 Uiso calc . 1.00 .
H5 0.3749 0.0417 0.0135 0.0300 Uiso calc . 1.00 .
H6 0.5630 -0.0179 0.1629 0.0261 Uiso calc . 1.00 .
H7 0.5756 0.0431 0.4471 0.0452 Uiso calc . 1.00 .
H8 0.4734 0.0750 0.3477 0.0452 Uiso calc . 1.00 .
H9 0.4514 0.0192 0.4431 0.0452 Uiso calc . 1.00 .
H10 0.5856 0.0834 -0.0139 0.0276 Uiso calc . 1.00 .
H11 0.6334 0.0327 -0.1237 0.0276 Uiso calc . 1.00 .
H12 0.7459 0.1016 -0.2445 0.0233 Uiso calc . 1.00 .
H13 0.9064 0.1508 -0.3594 0.0219 Uiso calc . 1.00 .
H14 1.0699 0.1220 0.2156 0.0244 Uiso calc . 1.00 .
H15 0.9094 0.0727 0.3293 0.0258 Uiso calc . 1.00 .
H16 1.3061 0.2645 -0.6137 0.0303 Uiso calc . 1.00 .
H17 1.2328 0.2146 -0.6663 0.0303 Uiso calc . 1.00 .
H18 1.1724 0.2691 -0.6432 0.0303 Uiso calc . 1.00 .
H19 1.2795 0.3088 -0.2377 0.0315 Uiso calc . 1.00 .
H20 1.1469 0.3107 -0.2834 0.0315 Uiso calc . 1.00 .
H21 1.1931 0.2833 -0.0744 0.0315 Uiso calc . 1.00 .
H22 1.2884 0.1415 -0.4888 0.0301 Uiso calc . 1.00 .
H23 1.4032 0.1735 -0.5022 0.0301 Uiso calc . 1.00 .
H24 1.3898 0.1291 -0.3297 0.0301 Uiso calc . 1.00 .
H25 1.4409 0.1930 -0.0338 0.0311 Uiso calc . 1.00 .
H26 1.4503 0.2400 -0.1952 0.0311 Uiso calc . 1.00 .
H27 1.3666 0.2434 0.0028 0.0311 Uiso calc . 1.00 .

loop_
_atom_type_symbol
_atom_type_oxidation_number
_atom_type_number_in_cell
_atom_type_scat_dispersion_real
_atom_type_scat_dispersion_imag
_atom_type_scat_source
N 0 8 0.006 0.003
;International Tables for Crystallography
(1992, Vol. C, Tables 4.2.6.8 and 6.1.1.1)
;
O 0 12 0.011 0.006
;International Tables for Crystallography
(1992, Vol. C, Tables 4.2.6.8 and 6.1.1.1)
;
C 0 72 0.003 0.002
;International Tables for Crystallography
(1992, Vol. C, Tables 4.2.6.8 and 6.1.1.1)
;
H 0 108 0.000 0.000
;International Tables for Crystallography
(1992, Vol. C, Table 6.1.1.2)
;

loop_
_geom_angle_atom_site_label_1
_geom_angle_atom_site_label_2
_geom_angle_atom_site_label_3
_geom_angle
_geom_angle_site_symmetry_1
_geom_angle_site_symmetry_2
_geom_angle_site_symmetry_3
_geom_angle_publ_flag
C(5) O(1) C(6) 117.8(4) 1_555 1_555 1_555 yes
O(2) N(1) C(12) 127.0(5) 1_555 1_555 1_555 yes
O(2) N(1) C(13) 120.0(4) 1_555 1_555 1_555 yes
C(12) N(1) C(13) 112.5(4) 1_555 1_555 1_555 yes
O(3) N(2) C(12) 126.9(5) 1_555 1_555 1_555 yes
O(3) N(2) C(16) 121.1(4) 1_555 1_555 1_555 yes
C(12) N(2) C(16) 111.3(4) 1_555 1_555 1_555 yes
C(2) C(1) H(1) 109.3(6) 1_555 1_555 1_555 no
C(2) C(1) H(2) 109.3(6) 1_555 1_555 1_555 no
C(2) C(1) H(3) 109.4(5) 1_555 1_555 1_555 no
H(1) C(1) H(2) 109.6(6) 1_555 1_555 1_555 no
H(1) C(1) H(3) 109.7(7) 1_555 1_555 1_555 no
H(2) C(1) H(3) 109.6(6) 1_555 1_555 1_555 no
C(1) C(2) C(3) 112.3(5) 1_555 1_555 1_555 yes
C(1) C(2) H(4) 108.6(5) 1_555 1_555 1_555 no
C(1) C(2) H(5) 108.7(5) 1_555 1_555 1_555 no
C(3) C(2) H(4) 108.7(5) 1_555 1_555 1_555 no
C(3) C(2) H(5) 108.8(5) 1_555 1_555 1_555 no
H(4) C(2) H(5) 109.6(6) 1_555 1_555 1_555 no
C(2) C(3) C(4) 111.7(5) 1_555 1_555 1_555 yes
C(2) C(3) C(5) 108.9(5) 1_555 1_555 1_555 yes
C(2) C(3) H(6) 108.3(5) 1_555 1_555 1_555 no
C(4) C(3) C(5) 111.3(5) 1_555 1_555 1_555 yes
C(4) C(3) H(6) 108.3(6) 1_555 1_555 1_555 no
C(5) C(3) H(6) 108.2(5) 1_555 1_555 1_555 no
C(3) C(4) H(7) 109.5(6) 1_555 1_555 1_555 no
C(3) C(4) H(8) 109.5(6) 1_555 1_555 1_555 no
C(3) C(4) H(9) 109.5(6) 1_555 1_555 1_555 no
H(7) C(4) H(8) 109.5(7) 1_555 1_555 1_555 no
H(7) C(4) H(9) 109.4(7) 1_555 1_555 1_555 no
H(8) C(4) H(9) 109.4(6) 1_555 1_555 1_555 no
O(1) C(5) C(3) 108.1(5) 1_555 1_555 1_555 yes
O(1) C(5) H(10) 109.8(5) 1_555 1_555 1_555 no
O(1) C(5) H(11) 109.8(5) 1_555 1_555 1_555 no
C(3) C(5) H(10) 109.8(5) 1_555 1_555 1_555 no
C(3) C(5) H(11) 109.8(5) 1_555 1_555 1_555 no
H(10) C(5) H(11) 109.5(6) 1_555 1_555 1_555 no
O(1) C(6) C(7) 124.2(5) 1_555 1_555 1_555 yes
O(1) C(6) C(11) 115.7(5) 1_555 1_555 1_555 yes
C(7) C(6) C(11) 120.1(5) 1_555 1_555 1_555 yes
C(6) C(7) C(8) 119.1(5) 1_555 1_555 1_555 yes
C(6) C(7) H(12) 120.5(6) 1_555 1_555 1_555 no
C(8) C(7) H(12) 120.4(5) 1_555 1_555 1_555 no
C(7) C(8) C(9) 121.5(5) 1_555 1_555 1_555 yes
C(7) C(8) H(13) 119.2(5) 1_555 1_555 1_555 no
C(9) C(8) H(13) 119.3(5) 1_555 1_555 1_555 no
C(8) C(9) C(10) 118.6(5) 1_555 1_555 1_555 yes
C(8) C(9) C(12) 120.0(5) 1_555 1_555 1_555 yes
C(10) C(9) C(12) 121.4(5) 1_555 1_555 1_555 yes
C(9) C(10) C(11) 120.0(5) 1_555 1_555 1_555 yes
C(9) C(10) H(14) 120.0(6) 1_555 1_555 1_555 no
C(11) C(10) H(14) 120.0(5) 1_555 1_555 1_555 no
C(6) C(11) C(10) 120.9(5) 1_555 1_555 1_555 yes
C(6) C(11) H(15) 119.5(5) 1_555 1_555 1_555 no
C(10) C(11) H(15) 119.7(5) 1_555 1_555 1_555 no
N(1) C(12) N(2) 108.7(5) 1_555 1_555 1_555 yes
N(1) C(12) C(9) 125.0(5) 1_555 1_555 1_555 yes
N(2) C(12) C(9) 126.3(5) 1_555 1_555 1_555 yes
N(1) C(13) C(14) 108.0(5) 1_555 1_555 1_555 yes
N(1) C(13) C(15) 106.4(4) 1_555 1_555 1_555 yes
N(1) C(13) C(16) 101.1(4) 1_555 1_555 1_555 yes
C(14) C(13) C(15) 110.5(5) 1_555 1_555 1_555 yes
C(14) C(13) C(16) 115.9(5) 1_555 1_555 1_555 yes
C(15) C(13) C(16) 114.0(5) 1_555 1_555 1_555 yes
C(13) C(14) H(16) 109.5(5) 1_555 1_555 1_555 no
C(13) C(14) H(17) 109.5(5) 1_555 1_555 1_555 no
C(13) C(14) H(18) 109.5(5) 1_555 1_555 1_555 no
H(16) C(14) H(17) 109.5(6) 1_555 1_555 1_555 no
H(16) C(14) H(18) 109.4(6) 1_555 1_555 1_555 no
H(17) C(14) H(18) 109.5(6) 1_555 1_555 1_555 no
C(13) C(15) H(19) 109.4(5) 1_555 1_555 1_555 no
C(13) C(15) H(20) 109.4(5) 1_555 1_555 1_555 no
C(13) C(15) H(21) 109.3(5) 1_555 1_555 1_555 no
H(19) C(15) H(20) 109.6(5) 1_555 1_555 1_555 no
H(19) C(15) H(21) 109.5(6) 1_555 1_555 1_555 no
H(20) C(15) H(21) 109.7(6) 1_555 1_555 1_555 no
N(2) C(16) C(13) 101.1(4) 1_555 1_555 1_555 yes
N(2) C(16) C(17) 106.1(4) 1_555 1_555 1_555 yes
N(2) C(16) C(18) 109.6(5) 1_555 1_555 1_555 yes
C(13) C(16) C(17) 113.3(5) 1_555 1_555 1_555 yes
C(13) C(16) C(18) 115.3(5) 1_555 1_555 1_555 yes
C(17) C(16) C(18) 110.7(5) 1_555 1_555 1_555 yes
C(16) C(17) H(22) 109.5(5) 1_555 1_555 1_555 no
C(16) C(17) H(23) 109.5(5) 1_555 1_555 1_555 no
C(16) C(17) H(24) 109.3(5) 1_555 1_555 1_555 no
H(22) C(17) H(23) 109.6(6) 1_555 1_555 1_555 no
H(22) C(17) H(24) 109.5(6) 1_555 1_555 1_555 no
H(23) C(17) H(24) 109.4(6) 1_555 1_555 1_555 no
C(16) C(18) H(25) 109.5(5) 1_555 1_555 1_555 no
C(16) C(18) H(26) 109.5(5) 1_555 1_555 1_555 no
C(16) C(18) H(27) 109.4(5) 1_555 1_555 1_555 no
H(25) C(18) H(26) 109.5(6) 1_555 1_555 1_555 no
H(25) C(18) H(27) 109.5(6) 1_555 1_555 1_555 no
H(26) C(18) H(27) 109.4(6) 1_555 1_555 1_555 no

loop_
_geom_bond_atom_site_label_1
_geom_bond_atom_site_label_2
_geom_bond_distance
_geom_bond_site_symmetry_1
_geom_bond_site_symmetry_2
_geom_bond_publ_flag
O(1) C(5) 1.451(7) 1_555 1_555 yes
O(1) C(6) 1.370(6) 1_555 1_555 yes
O(2) N(1) 1.290(6) 1_555 1_555 yes
O(3) N(2) 1.271(6) 1_555 1_555 yes
N(1) C(12) 1.361(7) 1_555 1_555 yes
N(1) C(13) 1.506(7) 1_555 1_555 yes
N(2) C(12) 1.364(7) 1_555 1_555 yes
N(2) C(16) 1.523(7) 1_555 1_555 yes
C(1) C(2) 1.541(8) 1_555 1_555 yes
C(2) C(3) 1.541(8) 1_555 1_555 yes
C(3) C(4) 1.541(9) 1_555 1_555 yes
C(3) C(5) 1.526(8) 1_555 1_555 yes
C(6) C(7) 1.388(8) 1_555 1_555 yes
C(6) C(11) 1.391(8) 1_555 1_555 yes
C(7) C(8) 1.390(7) 1_555 1_555 yes
C(8) C(9) 1.406(7) 1_555 1_555 yes
C(9) C(10) 1.394(7) 1_555 1_555 yes
C(9) C(12) 1.469(7) 1_555 1_555 yes
C(10) C(11) 1.388(8) 1_555 1_555 yes
C(13) C(14) 1.515(8) 1_555 1_555 yes
C(13) C(15) 1.540(8) 1_555 1_555 yes
C(13) C(16) 1.561(8) 1_555 1_555 yes
C(16) C(17) 1.540(8) 1_555 1_555 yes
C(16) C(18) 1.533(7) 1_555 1_555 yes
